data_4308194
loop_
_publ_author_name
'Chengfu Pi'
'Ruiting Liu'
'Pengzhi Zheng'
'Zhenxia Chen'
'Xigeng Zhou'

_publ_section_title
;
Selective Reaction Based on the Linked Diamido Ligands of Dinuclear
Lanthanide Complexes
;
_journal_name_full 'Inorganic Chemistry'
_journal_page_first 5252
_journal_page_last 5259
_journal_paper_doi 10.1021/ic070203p
_journal_volume 46
_journal_year 2007
_chemical_formula_sum 'C59 H74 N6 Yb2'
_chemical_formula_weight 1213.32
_chemical_name_systematic
; 
 ? 
;
_space_group_IT_number 14
_symmetry_cell_setting monoclinic
_symmetry_space_group_name_Hall '-P 2ybc'
_symmetry_space_group_name_H-M 'P 1 21/c 1'
_atom_sites_solution_hydrogens geom
_atom_sites_solution_primary direct
_atom_sites_solution_secondary difmap
_audit_creation_method SHELXL-97
_cell_angle_alpha 90.00
_cell_angle_beta 103.094(4)
_cell_angle_gamma 90.00
_cell_formula_units_Z 2
_cell_length_a 9.453(3)
_cell_length_b 35.987(10)
_cell_length_c 8.267(2)
_cell_measurement_reflns_used 900
_cell_measurement_temperature 293(2)
_cell_measurement_theta_max 23.623
_cell_measurement_theta_min 2.283
_cell_volume 2739.2(13)
_computing_cell_refinement 'Bruker SMART'
_computing_data_collection 'Bruker SMART'
_computing_data_reduction 'Bruker SHELXTL'
_computing_molecular_graphics 'Bruker SHELXTL'
_computing_publication_material 'Bruker SHELXTL'
_computing_structure_refinement 'SHELXL-97 (Sheldrick, 1997)'
_computing_structure_solution 'SHELXS-97 (Sheldrick, 1990)'
_diffrn_ambient_temperature 293(2)
_diffrn_measured_fraction_theta_full 0.999
_diffrn_measured_fraction_theta_max 0.999
_diffrn_measurement_device_type 'CCD area detector'
_diffrn_measurement_method 'phi and omega scans'
_diffrn_radiation_monochromator graphite
_diffrn_radiation_source 'fine-focus sealed tube'
_diffrn_radiation_type MoK\a
_diffrn_radiation_wavelength 0.71073
_diffrn_reflns_av_R_equivalents 0.0430
_diffrn_reflns_av_sigmaI/netI 0.0535
_diffrn_reflns_limit_h_max 11
_diffrn_reflns_limit_h_min -10
_diffrn_reflns_limit_k_max 42
_diffrn_reflns_limit_k_min -41
_diffrn_reflns_limit_l_max 9
_diffrn_reflns_limit_l_min -9
_diffrn_reflns_number 11463
_diffrn_reflns_theta_full 25.01
_diffrn_reflns_theta_max 25.01
_diffrn_reflns_theta_min 1.13
_diffrn_standards_decay_% 8.07
_exptl_absorpt_coefficient_mu 3.435
_exptl_absorpt_correction_T_max 0.8470
_exptl_absorpt_correction_T_min 0.2785
_exptl_absorpt_correction_type multi-scan
_exptl_absorpt_process_details sadabs
_exptl_crystal_density_diffrn 1.471
_exptl_crystal_density_method 'not measured'
_exptl_crystal_F_000 1220
_exptl_crystal_size_max 0.50
_exptl_crystal_size_mid 0.10
_exptl_crystal_size_min 0.05
_refine_diff_density_max 1.028
_refine_diff_density_min -1.264
_refine_diff_density_rms 0.126
_refine_ls_extinction_method none
_refine_ls_goodness_of_fit_ref 1.193
_refine_ls_hydrogen_treatment constr
_refine_ls_matrix_type full
_refine_ls_number_parameters 329
_refine_ls_number_reflns 4825
_refine_ls_number_restraints 0
_refine_ls_restrained_S_all 1.193
_refine_ls_R_factor_all 0.0744
_refine_ls_R_factor_gt 0.0532
_refine_ls_shift/su_max 0.468
_refine_ls_shift/su_mean 0.001
_refine_ls_structure_factor_coef Fsqd
_refine_ls_weighting_details 'calc w=1/[\s^2^(Fo^2^)+(0.0625P)^2^+2.2762P] where P=(Fo^2^+2Fc^2^)/3'
_refine_ls_weighting_scheme calc
_refine_ls_wR_factor_gt 0.1272
_refine_ls_wR_factor_ref 0.1404
_reflns_number_gt 3706
_reflns_number_total 4825
_reflns_threshold_expression >2sigma(I)
_cod_data_source_file ic070203p-file002_5.cif
_cod_data_source_block f60410a
_cod_depositor_comments
;
The following automatic conversions were performed:
'_symmetry_cell_setting' value 'Monoclinic' changed to 'monoclinic'
according to '/home/saulius/struct/CIF-dictionaries/cif_core.dic'
dictionary named 'cif_core.dic' version 2.4.1 from 2010-06-29.

Automatic conversion script
Id: cif_fix_enum 1527 2010-12-29 10:47:43Z saulius 
;
_cod_original_cell_volume 2739.2(14)
_cod_database_code 4308194

loop_
_symmetry_equiv_pos_as_xyz
'x, y, z'
'-x, y+1/2, -z+1/2'
'-x, -y, -z'
'x, -y-1/2, z-1/2'

loop_
_atom_site_label
_atom_site_type_symbol
_atom_site_fract_x
_atom_site_fract_y
_atom_site_fract_z
_atom_site_U_iso_or_equiv
_atom_site_adp_type
_atom_site_occupancy
_atom_site_symmetry_multiplicity
_atom_site_calc_flag
_atom_site_refinement_flags
_atom_site_disorder_assembly
_atom_site_disorder_group
Yb1 Yb 0.62376(4) 0.334253(10) 0.84556(5) 0.04905(17) Uani 1 1 d . A .
N1 N 0.7191(8) 0.38931(17) 0.7857(9) 0.0487(18) Uani 1 1 d . . .
N2 N 0.8446(8) 0.3543(2) 0.9910(9) 0.063(2) Uani 1 1 d . . .
N3 N 0.9440(9) 0.4123(2) 0.9419(11) 0.076(3) Uani 1 1 d . . .
H3B H 0.9897 0.4146 1.0439 0.092 Uiso 1 1 calc R A .
C1 C 0.6831(16) 0.3111(4) 0.5703(14) 0.088(4) Uani 1 1 d . . .
H1A H 0.7175 0.3267 0.4901 0.105 Uiso 1 1 calc R A .
C2 C 0.7696(15) 0.2909(4) 0.6937(17) 0.087(4) Uani 1 1 d . A .
H2A H 0.8757 0.2894 0.7153 0.104 Uiso 1 1 calc R . .
C3 C 0.680(2) 0.2676(3) 0.7615(18) 0.104(5) Uani 1 1 d . . .
H3A H 0.7131 0.2468 0.8378 0.125 Uiso 1 1 calc R A .
C4 C 0.5390(19) 0.2744(4) 0.677(2) 0.107(5) Uani 1 1 d . A .
H4A H 0.4543 0.2594 0.6853 0.129 Uiso 1 1 calc R . .
C5 C 0.5407(17) 0.3019(4) 0.5624(16) 0.097(4) Uani 1 1 d . A .
H5A H 0.4577 0.3094 0.4742 0.116 Uiso 1 1 calc R . .
C6 C 0.497(2) 0.3291(5) 1.0919(19) 0.115(5) Uani 1 1 d . . .
H6A H 0.5348 0.3147 1.1931 0.138 Uiso 1 1 calc R A .
C7 C 0.4043(17) 0.3162(5) 0.963(2) 0.109(5) Uani 1 1 d . A .
H7A H 0.3616 0.2913 0.9561 0.131 Uiso 1 1 calc R . .
C8 C 0.3553(14) 0.3444(7) 0.8541(17) 0.123(7) Uani 1 1 d . . .
H8A H 0.2710 0.3438 0.7599 0.148 Uiso 1 1 calc R A .
C9 C 0.4336(19) 0.3770(4) 0.930(3) 0.108(5) Uani 1 1 d . A .
H9A H 0.4128 0.4028 0.8954 0.130 Uiso 1 1 calc R . .
C10 C 0.5219(16) 0.3652(4) 1.076(2) 0.098(4) Uani 1 1 d . A .
H10A H 0.5765 0.3814 1.1631 0.117 Uiso 1 1 calc R . .
C11 C 0.8384(10) 0.3865(2) 0.9077(12) 0.057(2) Uani 1 1 d . A .
C12 C 0.9887(10) 0.4371(3) 0.8203(14) 0.067(3) Uani 1 1 d . A .
H12A H 0.9094 0.4547 0.7803 0.081 Uiso 1 1 calc R . .
C13 C 1.0168(13) 0.4168(3) 0.6735(15) 0.085(3) Uani 1 1 d . . .
H13A H 0.9293 0.4038 0.6179 0.103 Uiso 1 1 calc R A .
H13B H 1.0921 0.3984 0.7107 0.103 Uiso 1 1 calc R . .
C14 C 1.0637(15) 0.4429(4) 0.5517(19) 0.112(5) Uani 1 1 d . A .
H14A H 0.9836 0.4591 0.5024 0.134 Uiso 1 1 calc R . .
H14B H 1.0898 0.4286 0.4633 0.134 Uiso 1 1 calc R . .
C15 C 1.1931(15) 0.4662(4) 0.639(2) 0.117(5) Uani 1 1 d . . .
H15A H 1.2773 0.4502 0.6716 0.141 Uiso 1 1 calc R A .
H15B H 1.2144 0.4845 0.5617 0.141 Uiso 1 1 calc R . .
C16 C 1.1674(16) 0.4857(4) 0.789(2) 0.121(5) Uani 1 1 d . A .
H16A H 1.0929 0.5045 0.7553 0.145 Uiso 1 1 calc R . .
H16B H 1.2559 0.4982 0.8454 0.145 Uiso 1 1 calc R . .
C17 C 1.1206(12) 0.4592(3) 0.9091(18) 0.093(4) Uani 1 1 d . . .
H17A H 1.0971 0.4730 1.0002 0.112 Uiso 1 1 calc R A .
H17B H 1.1996 0.4423 0.9547 0.112 Uiso 1 1 calc R . .
C18 C 0.6555(8) 0.42013(19) 0.6825(11) 0.044(5) Uani 0.50 1 d PG A 1
C19 C 0.6010(10) 0.4110(2) 0.5110(12) 0.055(5) Uani 0.50 1 d PG A 1
C20 C 0.5315(10) 0.4389(2) 0.3967(11) 0.056(5) Uani 0.50 1 d PG A 1
C21 C 0.5164(9) 0.4760(2) 0.4539(10) 0.051(6) Uani 0.50 1 d PG . 1
C22 C 0.5709(7) 0.48512(19) 0.6255(8) 0.038(6) Uani 0.50 1 d PG . 1
C23 C 0.6405(6) 0.45720(18) 0.7398(9) 0.044(4) Uani 0.50 1 d PG A 1
C18' C 0.6648(8) 0.4238(2) 0.7383(11) 0.062(7) Uani 0.50 1 d PG A 2
C19' C 0.6008(7) 0.42905(17) 0.5693(10) 0.043(4) Uani 0.50 1 d PG A 2
C20' C 0.5396(7) 0.46355(18) 0.5133(8) 0.044(6) Uani 0.50 1 d PG . 2
C21' C 0.5425(9) 0.4928(2) 0.6262(9) 0.055(7) Uani 0.50 1 d PG . 2
C22' C 0.6065(9) 0.4876(2) 0.7952(11) 0.048(4) Uani 0.50 1 d PG . 2
C23' C 0.6677(9) 0.4531(2) 0.8512(11) 0.040(4) Uani 0.50 1 d PG A 2
C25 C 0.9732(12) 0.3430(3) 1.1162(14) 0.081(4) Uani 1 1 d . A .
H25A H 1.0584 0.3568 1.1001 0.098 Uiso 1 1 calc R . .
C26 C 0.955(2) 0.3486(7) 1.2740(18) 0.238(15) Uani 1 1 d . . .
H26A H 0.8678 0.3358 1.2871 0.285 Uiso 1 1 calc R A .
H26B H 0.9416 0.3750 1.2911 0.285 Uiso 1 1 calc R . .
C27 C 1.084(3) 0.3346(9) 1.404(2) 0.33(3) Uani 1 1 d . A .
H27A H 1.1707 0.3476 1.3902 0.399 Uiso 1 1 calc R . .
H27B H 1.0696 0.3407 1.5134 0.399 Uiso 1 1 calc R . .
C28 C 1.1083(17) 0.2964(5) 1.3972(19) 0.122(6) Uani 1 1 d . . .
H28A H 1.1951 0.2898 1.4798 0.147 Uiso 1 1 calc R A .
H28B H 1.0271 0.2832 1.4235 0.147 Uiso 1 1 calc R . .
C29 C 1.1244(18) 0.2858(5) 1.245(2) 0.142(7) Uani 1 1 d . A .
H29A H 1.1256 0.2589 1.2404 0.171 Uiso 1 1 calc R . .
H29B H 1.2170 0.2948 1.2294 0.171 Uiso 1 1 calc R . .
C30 C 0.9973(15) 0.3012(4) 1.0985(14) 0.171(9) Uani 1 1 d . . .
H30A H 1.0220 0.2964 0.9928 0.205 Uiso 1 1 calc R A .
H30B H 0.9080 0.2880 1.0995 0.205 Uiso 1 1 calc R . .
C24 C 0.4571(15) 0.4765(4) 0.3413(14) 0.063(6) Uani 0.50 1 d PR . .

loop_
_atom_site_aniso_label
_atom_site_aniso_U_11
_atom_site_aniso_U_22
_atom_site_aniso_U_33
_atom_site_aniso_U_23
_atom_site_aniso_U_13
_atom_site_aniso_U_12
Yb1 0.0573(3) 0.0357(2) 0.0483(3) 0.00547(18) -0.00031(16) 0.00484(18)
N1 0.056(4) 0.024(4) 0.059(5) 0.009(3) 0.000(4) 0.007(3)
N2 0.060(5) 0.063(5) 0.054(5) 0.020(4) -0.014(4) -0.010(4)
N3 0.083(6) 0.068(6) 0.070(6) 0.013(5) 0.000(5) -0.021(5)
C1 0.116(11) 0.089(9) 0.058(7) -0.023(7) 0.019(7) 0.009(8)
C2 0.090(9) 0.072(8) 0.099(10) -0.020(7) 0.023(8) 0.010(7)
C3 0.164(14) 0.042(7) 0.097(10) 0.000(6) 0.013(11) 0.022(8)
C4 0.148(14) 0.059(8) 0.113(12) -0.039(8) 0.028(10) -0.029(9)
C5 0.114(11) 0.092(10) 0.070(8) -0.031(7) -0.012(7) 0.013(8)
C6 0.142(14) 0.137(16) 0.078(10) 0.025(10) 0.049(10) 0.029(12)
C7 0.098(11) 0.117(13) 0.121(13) -0.024(11) 0.042(10) -0.033(9)
C8 0.053(7) 0.24(2) 0.070(9) 0.022(12) 0.000(6) 0.028(10)
C9 0.107(11) 0.073(9) 0.164(16) 0.037(10) 0.071(11) 0.046(8)
C10 0.106(11) 0.077(10) 0.118(12) -0.028(8) 0.042(9) 0.004(8)
C11 0.064(6) 0.043(5) 0.059(6) 0.006(4) 0.005(5) -0.001(4)
C12 0.057(6) 0.045(6) 0.097(8) 0.014(5) 0.012(6) 0.006(4)
C13 0.077(8) 0.080(9) 0.098(9) 0.014(7) 0.019(7) 0.010(6)
C14 0.106(11) 0.117(12) 0.125(12) 0.037(10) 0.050(9) 0.011(9)
C15 0.098(11) 0.094(11) 0.173(16) 0.036(10) 0.060(11) -0.003(8)
C16 0.094(10) 0.108(13) 0.163(15) 0.041(11) 0.034(10) -0.015(8)
C17 0.080(8) 0.064(8) 0.133(11) -0.002(7) 0.021(8) -0.021(6)
C18 0.043(13) 0.016(10) 0.069(13) 0.021(8) 0.007(9) 0.010(8)
C19 0.090(14) 0.026(10) 0.043(11) 0.005(8) 0.001(10) 0.021(9)
C20 0.076(12) 0.037(10) 0.046(10) 0.003(8) -0.005(9) 0.021(9)
C21 0.055(12) 0.000(9) 0.10(2) 0.002(11) 0.031(13) 0.012(8)
C22 0.021(8) 0.037(11) 0.046(15) 0.018(10) -0.013(8) 0.003(8)
C23 0.040(9) 0.035(10) 0.055(11) 0.020(9) 0.008(8) 0.013(7)
C18' 0.039(13) 0.07(2) 0.076(15) 0.006(13) 0.011(10) -0.010(12)
C19' 0.049(10) 0.028(10) 0.051(12) 0.003(8) 0.009(9) 0.003(8)
C20' 0.038(10) 0.006(9) 0.090(16) 0.008(10) 0.020(10) 0.006(7)
C21' 0.032(10) 0.09(2) 0.039(14) 0.038(13) 0.005(9) 0.000(12)
C22' 0.041(9) 0.031(9) 0.064(12) 0.004(7) -0.003(8) 0.007(7)
C23' 0.039(9) 0.038(9) 0.038(9) 0.014(8) 0.000(8) 0.002(7)
C25 0.077(7) 0.067(7) 0.079(8) 0.036(6) -0.027(6) -0.021(5)
C26 0.26(2) 0.37(3) 0.054(9) -0.037(13) -0.028(12) 0.25(2)
C27 0.37(4) 0.47(5) 0.070(11) -0.076(19) -0.139(17) 0.30(4)
C28 0.111(12) 0.137(15) 0.097(12) 0.061(11) -0.023(9) 0.000(10)
C29 0.137(14) 0.162(16) 0.106(12) 0.009(11) -0.019(11) 0.094(12)
C30 0.188(17) 0.21(2) 0.082(10) -0.018(11) -0.040(10) 0.145(15)
C24 0.092(16) 0.031(10) 0.047(12) 0.010(9) -0.024(10) 0.020(10)

loop_
_atom_type_symbol
_atom_type_description
_atom_type_scat_dispersion_real
_atom_type_scat_dispersion_imag
_atom_type_scat_source
C C 0.0033 0.0016 'International Tables Vol C Tables 4.2.6.8 and 6.1.1.4'
H H 0.0000 0.0000 'International Tables Vol C Tables 4.2.6.8 and 6.1.1.4'
N N 0.0061 0.0033 'International Tables Vol C Tables 4.2.6.8 and 6.1.1.4'
Yb Yb -0.3850 5.5486 'International Tables Vol C Tables 4.2.6.8 and 6.1.1.4'

loop_
_geom_angle_atom_site_label_1
_geom_angle_atom_site_label_2
_geom_angle_atom_site_label_3
_geom_angle
_geom_angle_site_symmetry_1
_geom_angle_site_symmetry_3
_geom_angle_publ_flag
N1 Yb1 N2 58.6(3) . . ?
N1 Yb1 C7 134.1(4) . . ?
N2 Yb1 C7 127.1(5) . . ?
N1 Yb1 C10 91.0(4) . . ?
N2 Yb1 C10 85.7(4) . . ?
C7 Yb1 C10 50.1(5) . . ?
N1 Yb1 C5 104.5(4) . . ?
N2 Yb1 C5 132.7(4) . . ?
C7 Yb1 C5 97.1(6) . . ?
C10 Yb1 C5 141.3(5) . . ?
N1 Yb1 C9 82.8(4) . . ?
N2 Yb1 C9 106.3(5) . . ?
C7 Yb1 C9 51.3(5) . . ?
C10 Yb1 C9 30.8(4) . . ?
C5 Yb1 C9 115.4(6) . . ?
N1 Yb1 C8 108.9(5) . . ?
N2 Yb1 C8 137.0(5) . . ?
C7 Yb1 C8 30.7(5) . . ?
C10 Yb1 C8 51.9(5) . . ?
C5 Yb1 C8 89.4(5) . . ?
C9 Yb1 C8 32.7(5) . . ?
N1 Yb1 C2 98.0(4) . . ?
N2 Yb1 C2 85.5(4) . . ?
C7 Yb1 C2 126.7(5) . . ?
C10 Yb1 C2 161.8(5) . . ?
C5 Yb1 C2 51.1(4) . . ?
C9 Yb1 C2 166.3(6) . . ?
C8 Yb1 C2 137.2(5) . . ?
N1 Yb1 C3 129.2(4) . . ?
N2 Yb1 C3 102.4(4) . . ?
C7 Yb1 C3 95.9(5) . . ?
C10 Yb1 C3 137.3(5) . . ?
C5 Yb1 C3 51.3(4) . . ?
C9 Yb1 C3 145.6(6) . . ?
C8 Yb1 C3 113.7(7) . . ?
C2 Yb1 C3 31.3(4) . . ?
N1 Yb1 C4 134.1(4) . . ?
N2 Yb1 C4 132.9(5) . . ?
C7 Yb1 C4 79.4(5) . . ?
C10 Yb1 C4 129.4(5) . . ?
C5 Yb1 C4 30.9(4) . . ?
C9 Yb1 C4 119.4(6) . . ?
C8 Yb1 C4 86.9(6) . . ?
C2 Yb1 C4 51.1(5) . . ?
C3 Yb1 C4 31.0(4) . . ?
N1 Yb1 C6 120.6(5) . . ?
N2 Yb1 C6 98.1(5) . . ?
C7 Yb1 C6 29.1(4) . . ?
C10 Yb1 C6 29.9(4) . . ?
C5 Yb1 C6 125.5(6) . . ?
C9 Yb1 C6 49.8(5) . . ?
C8 Yb1 C6 49.9(5) . . ?
C2 Yb1 C6 136.9(5) . . ?
C3 Yb1 C6 107.8(5) . . ?
C4 Yb1 C6 102.7(6) . . ?
N1 Yb1 C1 85.1(4) . . ?
N2 Yb1 C1 102.1(4) . . ?
C7 Yb1 C1 127.1(5) . . ?
C10 Yb1 C1 167.6(5) . . ?
C5 Yb1 C1 30.8(4) . . ?
C9 Yb1 C1 136.8(6) . . ?
C8 Yb1 C1 118.5(5) . . ?
C2 Yb1 C1 30.5(4) . . ?
C3 Yb1 C1 50.9(4) . . ?
C4 Yb1 C1 50.6(5) . . ?
C6 Yb1 C1 153.3(6) . . ?
C11 N1 C18' 118.9(7) . . ?
C11 N1 C18 132.1(7) . . ?
C18' N1 C18 18.92(16) . . ?
C11 N1 Yb1 94.5(5) . . ?
C18' N1 Yb1 135.4(5) . . ?
C18 N1 Yb1 131.6(5) . . ?
C11 N2 C25 122.2(8) . . ?
C11 N2 Yb1 94.3(5) . . ?
C25 N2 Yb1 143.3(6) . . ?
C11 N3 C12 126.0(9) . . ?
C2 C1 C5 108.8(13) . . ?
C2 C1 Yb1 74.2(7) . . ?
C5 C1 Yb1 73.5(7) . . ?
C1 C2 C3 107.9(13) . . ?
C1 C2 Yb1 75.4(7) . . ?
C3 C2 Yb1 74.5(7) . . ?
C4 C3 C2 107.1(13) . . ?
C4 C3 Yb1 74.6(7) . . ?
C2 C3 Yb1 74.3(7) . . ?
C5 C4 C3 108.4(14) . . ?
C5 C4 Yb1 73.9(7) . . ?
C3 C4 Yb1 74.4(7) . . ?
C1 C5 C4 107.8(13) . . ?
C1 C5 Yb1 75.7(7) . . ?
C4 C5 Yb1 75.3(7) . . ?
C7 C6 C10 111.5(15) . . ?
C7 C6 Yb1 74.2(9) . . ?
C10 C6 Yb1 74.0(8) . . ?
C6 C7 C8 110.0(16) . . ?
C6 C7 Yb1 76.7(9) . . ?
C8 C7 Yb1 75.2(8) . . ?
C7 C8 C9 104.5(13) . . ?
C7 C8 Yb1 74.0(8) . . ?
C9 C8 Yb1 73.6(7) . . ?
C10 C9 C8 106.3(12) . . ?
C10 C9 Yb1 74.3(7) . . ?
C8 C9 Yb1 73.7(8) . . ?
C6 C10 C9 107.7(14) . . ?
C6 C10 Yb1 76.1(8) . . ?
C9 C10 Yb1 74.9(8) . . ?
N1 C11 N2 112.6(8) . . ?
N1 C11 N3 124.4(8) . . ?
N2 C11 N3 123.0(8) . . ?
N1 C11 Yb1 56.3(4) . . ?
N2 C11 Yb1 56.3(4) . . ?
N3 C11 Yb1 178.8(7) . . ?
N3 C12 C13 112.9(9) . . ?
N3 C12 C17 108.5(9) . . ?
C13 C12 C17 111.8(10) . . ?
C12 C13 C14 111.7(11) . . ?
C13 C14 C15 110.5(12) . . ?
C16 C15 C14 112.9(12) . . ?
C15 C16 C17 111.9(13) . . ?
C16 C17 C12 110.1(12) . . ?
C19 C18 C23 120.0 . . ?
C19 C18 N1 114.6(6) . . ?
C23 C18 N1 125.4(6) . . ?
C18 C19 C20 120.0 . . ?
C19 C20 C21 120.0 . . ?
C22 C21 C20 120.0 . . ?
C22 C21 C22 103.3(8) . 3_666 ?
C20 C21 C22 136.3(8) . 3_666 ?
C22 C21 C21 57.4(6) . 3_666 ?
C20 C21 C21 174.0(7) . 3_666 ?
C22 C21 C21 45.9(4) 3_666 3_666 ?
C23 C22 C21 120.0 . . ?
C23 C22 C24 128.4(6) . 3_666 ?
C21 C22 C24 111.6(6) . 3_666 ?
C23 C22 C21 162.3(7) . 3_666 ?
C21 C22 C21 76.7(7) . 3_666 ?
C24 C22 C21 35.2(6) 3_666 3_666 ?
C22 C23 C18 120.0 . . ?
N1 C18' C19' 117.2(6) . . ?
N1 C18' C23' 122.8(6) . . ?
C19' C18' C23' 120.0 . . ?
C20' C19' C18' 120.0 . . ?
C21' C20' C19' 120.0 . . ?
C21' C20' C24 108.5(6) . . ?
C19' C20' C24 131.4(6) . . ?
C21' C20' C21' 75.0(6) . 3_666 ?
C19' C20' C21' 164.4(6) . 3_666 ?
C24 C20' C21' 34.4(6) . 3_666 ?
C24 C21' C20' 152.3(8) 3_666 . ?
C24 C21' C22' 85.3(8) 3_666 . ?
C20' C21' C22' 120.0 . . ?
C24 C21' C20' 49.7(7) 3_666 3_666 ?
C20' C21' C20' 105.0(7) . 3_666 ?
C22' C21' C20' 134.7(7) . 3_666 ?
C23' C22' C21' 120.0 . . ?
C23' C22' C24 158.7(5) . 3_666 ?
C21' C22' C24 40.8(5) . 3_666 ?
C22' C23' C18' 120.0 . . ?
C26 C25 N2 111.6(12) . . ?
C26 C25 C30 106.8(12) . . ?
N2 C25 C30 108.7(9) . . ?
C25 C26 C27 111.6(15) . . ?
C28 C27 C26 114(2) . . ?
C29 C28 C27 111.7(16) . . ?
C28 C29 C30 112.5(12) . . ?
C25 C30 C29 111.7(11) . . ?
C21' C24 C22 10.5(2) 3_666 3_666 ?
C21' C24 C20' 95.9(10) 3_666 . ?
C22 C24 C20' 101.0(9) 3_666 . ?
C21' C24 C22' 53.9(6) 3_666 3_666 ?
C22 C24 C22' 50.1(5) 3_666 3_666 ?
C20' C24 C22' 149.4(10) . 3_666 ?

loop_
_geom_bond_atom_site_label_1
_geom_bond_atom_site_label_2
_geom_bond_distance
_geom_bond_site_symmetry_2
_geom_bond_publ_flag
Yb1 N1 2.277(7) . ?
Yb1 N2 2.277(7) . ?
Yb1 C7 2.566(13) . ?
Yb1 C10 2.571(12) . ?
Yb1 C5 2.573(11) . ?
Yb1 C9 2.579(12) . ?
Yb1 C8 2.581(12) . ?
Yb1 C2 2.586(11) . ?
Yb1 C3 2.589(11) . ?
Yb1 C4 2.591(11) . ?
Yb1 C6 2.596(13) . ?
Yb1 C1 2.601(11) . ?
N1 C11 1.336(11) . ?
N1 C18' 1.366(9) . ?
N1 C18 1.444(9) . ?
N2 C11 1.344(11) . ?
N2 C25 1.464(11) . ?
N3 C11 1.346(11) . ?
N3 C12 1.476(12) . ?
C1 C2 1.363(16) . ?
C1 C5 1.374(17) . ?
C2 C3 1.394(18) . ?
C3 C4 1.382(18) . ?
C4 C5 1.374(18) . ?
C6 C7 1.30(2) . ?
C6 C10 1.333(19) . ?
C7 C8 1.36(2) . ?
C8 C9 1.45(2) . ?
C9 C10 1.367(19) . ?
C12 C13 1.492(15) . ?
C12 C17 1.520(14) . ?
C13 C14 1.515(16) . ?
C14 C15 1.523(19) . ?
C15 C16 1.50(2) . ?
C16 C17 1.512(18) . ?
C18 C19 1.433(5) . ?
C18 C23 1.433(5) . ?
C19 C20 1.433(5) . ?
C20 C21 1.433(5) . ?
C21 C22 1.433(5) . ?
C21 C22 1.68(2) 3_666 ?
C21 C21 1.942(18) 3_666 ?
C22 C23 1.433(5) . ?
C22 C24 1.444(13) 3_666 ?
C22 C21 1.681(17) 3_666 ?
C18' C19' 1.404(5) . ?
C18' C23' 1.404(5) . ?
C19' C20' 1.404(5) . ?
C20' C21' 1.404(5) . ?
C20' C24 1.531(11) . ?
C20' C21' 1.998(17) 3_666 ?
C21' C24 1.136(14) 3_666 ?
C21' C22' 1.404(5) . ?
C21' C20' 1.998(19) 3_666 ?
C22' C23' 1.403(5) . ?
C22' C24 1.731(14) 3_666 ?
C25 C26 1.370(19) . ?
C25 C30 1.536(15) . ?
C26 C27 1.521(18) . ?
C27 C28 1.40(3) . ?
C28 C29 1.35(2) . ?
C29 C30 1.601(15) . ?
C24 C21' 1.136(16) 3_666 ?
C24 C22 1.444(16) 3_666 ?
C24 C22' 1.731(19) 3_666 ?
